data_7052029
loop_
_publ_author_name
'Dalgarno, Scott J.'
'Warren, John E.'
'Atwood, Jerry L.'
'Raston, Colin L.'

_publ_section_title
;
 Versatility of p-sulfonatocalix[5]arene in building up multicomponent
 bilayers
;
_journal_issue 12
_journal_name_full 'New Journal of Chemistry'
_journal_page_first 2100
_journal_paper_doi 10.1039/b810229e
_journal_volume 32
_journal_year 2008
_chemical_formula_sum 'C82 H153 Eu2 N2 Na2 O79.5 S10'
_chemical_formula_weight 3109.56
_chemical_name_systematic
;
?
;
_space_group_IT_number 60
_symmetry_cell_setting orthorhombic
_symmetry_space_group_name_Hall '-P 2n 2ab'
_symmetry_space_group_name_H-M 'P b c n'
_atom_sites_solution_hydrogens geom
_atom_sites_solution_primary direct
_atom_sites_solution_secondary difmap
_audit_creation_method SHELXL-97
_cell_angle_alpha 90.00
_cell_angle_beta 90.00
_cell_angle_gamma 90.00
_cell_formula_units_Z 4
_cell_length_a 19.1391(3)
_cell_length_b 21.8802(3)
_cell_length_c 29.5140(5)
_cell_measurement_temperature 150(2)
_cell_volume 12359.5(3)
_computing_cell_refinement 'DENZO-SMN (Otwinowski & Minor, 1996)'
_computing_data_collection 'COLLECT (Nonius, 1999)'
_computing_data_reduction 'DENZO-SMN (Otwinowski & Minor, 1996)'
_computing_molecular_graphics
;
XSeed (Barbour, 2001)
;
_computing_publication_material 'local program'
_computing_structure_refinement 'SHELXL-97 (Sheldrick, 1997)'
_computing_structure_solution 'SHELXS-97 (Sheldrick, 1990)'
_diffrn_ambient_temperature 150(2)
_diffrn_detector_area_resol_mean 9.091
_diffrn_measured_fraction_theta_full 0.949
_diffrn_measured_fraction_theta_max 0.949
_diffrn_measurement_device_type 'Nonius KappaCCD area detector diffractometer'
_diffrn_measurement_method
;
Detector set at 30mm from sample with different 2theta offsets
1 degree phi exposures for chi=0 degree settings
1 degree omega exposures for chi=90 degree settings
;
_diffrn_radiation_monochromator graphite
_diffrn_radiation_source 'fine-focus sealed tube'
_diffrn_radiation_type MoK\a
_diffrn_radiation_wavelength 0.71073
_diffrn_reflns_av_R_equivalents 0.0978
_diffrn_reflns_av_sigmaI/netI 0.0847
_diffrn_reflns_limit_h_max 24
_diffrn_reflns_limit_h_min -24
_diffrn_reflns_limit_k_max 28
_diffrn_reflns_limit_k_min -23
_diffrn_reflns_limit_l_max 38
_diffrn_reflns_limit_l_min -38
_diffrn_reflns_number 47652
_diffrn_reflns_theta_full 27.44
_diffrn_reflns_theta_max 27.44
_diffrn_reflns_theta_min 2.42
_exptl_absorpt_coefficient_mu 1.295
_exptl_absorpt_correction_T_max 1.167
_exptl_absorpt_correction_T_min 0.320
_exptl_absorpt_correction_type multi-scan
_exptl_absorpt_process_details
;
multi-scan from symmetry-related measurements
Sortav (Blessing 1995)
;
_exptl_crystal_colour Colourless
_exptl_crystal_density_diffrn 1.671
_exptl_crystal_density_method 'not measured'
_exptl_crystal_description Plate
_exptl_crystal_F_000 6412
_exptl_crystal_size_max 0.19
_exptl_crystal_size_mid 0.14
_exptl_crystal_size_min 0.06
_refine_diff_density_max 1.875
_refine_diff_density_min -2.166
_refine_diff_density_rms 0.177
_refine_ls_extinction_method none
_refine_ls_goodness_of_fit_ref 1.038
_refine_ls_hydrogen_treatment mixed
_refine_ls_matrix_type full
_refine_ls_number_parameters 909
_refine_ls_number_reflns 13417
_refine_ls_number_restraints 0
_refine_ls_restrained_S_all 1.038
_refine_ls_R_factor_all 0.1044
_refine_ls_R_factor_gt 0.0686
_refine_ls_shift/su_max 0.001
_refine_ls_shift/su_mean 0.000
_refine_ls_structure_factor_coef Fsqd
_refine_ls_weighting_details 'calc w=1/[\s^2^(Fo^2^)+(0.0950P)^2^+68.9031P] where P=(Fo^2^+2Fc^2^)/3'
_refine_ls_weighting_scheme calc
_refine_ls_wR_factor_gt 0.1802
_refine_ls_wR_factor_ref 0.2144
_reflns_number_gt 9296
_reflns_number_total 13417
_reflns_threshold_expression >2sigma(I)
_cod_data_source_file b810229e.txt
_cod_data_source_block 4PicNO
_cod_depositor_comments
;
The following automatic conversions were performed:
'_symmetry_cell_setting' value 'Orthorhombic' changed to 'orthorhombic'
according to '/home/saulius/struct/CIF-dictionaries/cif_core.dic'
dictionary named 'cif_core.dic' version 2.4.1 from 2010-06-29.

Automatic conversion script
Id: cif_fix_enum 1527 2010-12-29 10:47:43Z saulius 

2023-11-21
Z value and formula fixed to values more according to usual
chemical conventions.                 miguel
;
_cod_original_formula_weight 1554.78
_cod_original_formula_units_Z 8
_cod_original_sg_symbol_H-M Pbcn
_cod_original_formula_sum 'C41 H76.50 Eu N Na O39.75 S5'
_cod_database_code 7052029

loop_
_symmetry_equiv_pos_as_xyz
'x, y, z'
'-x+1/2, -y+1/2, z+1/2'
'x+1/2, -y+1/2, -z'
'-x, y, -z+1/2'
'-x, -y, -z'
'x-1/2, y-1/2, -z-1/2'
'-x-1/2, y-1/2, z'
'x, -y, z-1/2'

loop_
_atom_site_label
_atom_site_type_symbol
_atom_site_fract_x
_atom_site_fract_y
_atom_site_fract_z
_atom_site_U_iso_or_equiv
_atom_site_adp_type
_atom_site_occupancy
_atom_site_symmetry_multiplicity
_atom_site_calc_flag
_atom_site_refinement_flags
_atom_site_disorder_assembly
_atom_site_disorder_group
Eu1 Eu 0.797938(19) 0.035274(16) 0.180075(12) 0.03255(13) Uani 1 1 d . . .
S1 S 0.91636(9) -0.03971(7) -0.13950(5) 0.0292(3) Uani 1 1 d . . .
S2 S 1.12278(8) 0.16646(7) -0.08308(5) 0.0271(3) Uani 1 1 d . . .
S3 S 0.78297(10) 0.27917(9) -0.19646(6) 0.0366(4) Uani 1 1 d . . .
S4 S 0.40902(9) 0.23988(7) -0.13829(5) 0.0297(4) Uani 1 1 d . . .
S5 S 0.49654(10) -0.06984(8) -0.13261(6) 0.0349(4) Uani 1 1 d . . .
Na1 Na 0.5000 0.25929(18) -0.2500 0.0380(9) Uani 1 2 d S . .
O1 O 0.8954(14) -0.0009(12) -0.1731(8) 0.025(6) Uiso 0.20 1 d P A 1
O2 O 0.8712(8) -0.0106(6) -0.1734(4) 0.039(3) Uiso 0.60 1 d P A 2
O3 O 0.8599(16) -0.0284(13) -0.1738(9) 0.027(7) Uiso 0.20 1 d P A 3
O4 O 0.8929(18) -0.1041(16) -0.1497(11) 0.044(10) Uiso 0.20 1 d P A 1
O5 O 0.9143(7) -0.1068(5) -0.1428(4) 0.032(2) Uiso 0.60 1 d P A 2
O6 O 0.9403(15) -0.0977(13) -0.1393(9) 0.033(7) Uiso 0.20 1 d P A 3
O7 O 0.9947(13) -0.0405(12) -0.1297(8) 0.031(5) Uiso 0.20 1 d P A 1
O8 O 0.9852(5) -0.0135(5) -0.1398(3) 0.0328(19) Uiso 0.60 1 d P A 2
O9 O 0.9717(13) 0.0105(13) -0.1472(8) 0.028(6) Uiso 0.20 1 d P A 3
O10 O 0.7825(2) 0.0230(2) 0.03471(14) 0.0277(9) Uani 1 1 d . A .
H42 H 0.7867 0.0604 0.0406 0.033 Uiso 1 1 calc R . .
O11 O 1.1058(4) 0.1613(4) -0.1302(3) 0.0362(18) Uani 0.70 1 d P B 1
O12 O 1.1056(8) 0.1273(8) -0.1221(5) 0.024(3) Uani 0.30 1 d P B 2
O13 O 1.1581(3) 0.1083(3) -0.0666(2) 0.0340(15) Uani 0.70 1 d P B 1
O14 O 1.1777(8) 0.1513(9) -0.0545(5) 0.035(4) Uani 0.30 1 d P B 2
O15 O 1.1660(3) 0.2185(3) -0.0727(3) 0.0329(15) Uani 0.70 1 d P B 1
O16 O 1.1331(9) 0.2308(7) -0.1031(6) 0.040(4) Uani 0.30 1 d P B 2
O17 O 0.8529(2) 0.1781(2) 0.01189(14) 0.0277(9) Uani 1 1 d . A .
H43 H 0.8318 0.2111 0.0072 0.033 Uiso 1 1 calc R . .
O18 O 0.7945(3) 0.3412(3) -0.21118(18) 0.0542(15) Uani 1 1 d . . .
O19 O 0.7168(3) 0.2554(3) -0.21294(17) 0.0442(13) Uani 1 1 d . . .
O20 O 0.8425(3) 0.2406(3) -0.20758(18) 0.0572(16) Uani 1 1 d . . .
O21 O 0.7670(2) 0.28342(19) 0.00274(14) 0.0294(10) Uani 1 1 d . A .
H44 H 0.7257 0.2845 0.0123 0.035 Uiso 1 1 calc R . .
O22 O 0.4435(3) 0.2649(4) -0.17718(18) 0.069(2) Uani 1 1 d . . .
O23 O 0.3611(3) 0.2822(3) -0.1179(2) 0.0663(18) Uani 1 1 d . . .
O24 O 0.3752(3) 0.1815(2) -0.14813(17) 0.0442(13) Uani 1 1 d . . .
O25 O 0.6323(2) 0.1918(2) -0.00562(14) 0.0297(10) Uani 1 1 d . A .
H45 H 0.6417 0.1543 -0.0046 0.036 Uiso 1 1 calc R . .
O26 O 0.5032(6) -0.0355(5) -0.1727(3) 0.041(2) Uani 0.50 1 d P C 2
O27 O 0.4416(6) -0.0315(4) -0.1454(4) 0.046(3) Uani 0.50 1 d P C 1
O28 O 0.4204(5) -0.0652(5) -0.1169(4) 0.037(2) Uani 0.50 1 d P C 2
O29 O 0.4816(9) -0.1293(6) -0.1165(6) 0.060(4) Uani 0.50 1 d P C 1
O30 O 0.5180(8) -0.1321(7) -0.1340(6) 0.053(4) Uani 0.50 1 d P C 2
O31 O 0.5501(7) -0.0773(8) -0.1713(4) 0.070(4) Uani 0.50 1 d P C 1
O32 O 0.6486(3) 0.0567(2) 0.01308(15) 0.0352(11) Uani 1 1 d . A .
H46 H 0.6871 0.0401 0.0190 0.042 Uiso 1 1 calc R . .
O33 O 0.8937(3) 0.1323(3) -0.1124(2) 0.0639(17) Uani 1 1 d . . .
O34 O 0.8010(3) -0.0784(2) 0.17804(18) 0.0447(13) Uani 1 1 d . D .
O35 O 0.8758(3) -0.0031(2) 0.11884(18) 0.0465(13) Uani 1 1 d . D .
O36 O 0.7051(3) 0.0049(2) 0.12908(16) 0.0370(11) Uani 1 1 d . D .
O37 O 0.7080(3) -0.0111(3) 0.22883(17) 0.0520(15) Uani 1 1 d . D .
O38 O 0.8819(6) -0.0066(6) 0.2343(4) 0.052(3) Uani 0.60 1 d P D 1
O39 O 0.9114(10) 0.0034(8) 0.2157(7) 0.060(5) Uani 0.40 1 d P D 2
O40 O 0.9095(6) 0.0984(5) 0.1697(4) 0.041(3) Uani 0.50 1 d P D 1
O41 O 0.7937(3) 0.1068(2) 0.11038(17) 0.0394(12) Uani 1 1 d . D .
O42 O 0.8805(8) 0.1153(6) 0.1894(4) 0.056(3) Uani 0.50 1 d P D 2
O43 O 0.7021(3) 0.1093(3) 0.1883(2) 0.0576(16) Uani 1 1 d . D .
O44 O 0.8113(6) 0.1090(6) 0.2380(4) 0.053(3) Uani 0.50 1 d P D 2
O45 O 0.8012(6) 0.0622(5) 0.2628(3) 0.045(3) Uani 0.50 1 d P D 1
O46 O 0.5904(3) 0.3218(2) -0.22203(18) 0.0505(14) Uani 1 1 d . . .
O47 O 0.5000 0.1534(4) -0.2500 0.062(2) Uani 1 2 d S . .
O48 O 0.6447(12) 0.0408(9) 0.3013(7) 0.077(6) Uiso 0.40 1 d P E 3
O49 O 0.673(3) 0.025(2) 0.3144(16) 0.092(14) Uiso 0.20 1 d P F 2
O50 O 0.7169(8) 0.0367(6) 0.3167(4) 0.035(3) Uiso 0.40 1 d P G 1
O51 O 0.7305(3) -0.1760(3) 0.21293(18) 0.0564(16) Uani 1 1 d . . .
O52 O 1.0000 -0.0839(6) 0.2500 0.042(3) Uani 0.50 2 d SP . .
O53 O 0.6951(2) -0.1041(2) 0.08788(17) 0.0368(11) Uani 1 1 d . . .
O54 O 0.5795(5) 0.0966(5) 0.2396(3) 0.044(3) Uani 0.50 1 d P . .
O55 O 0.6285(13) 0.2470(12) 0.1978(8) 0.075(7) Uiso 0.35 1 d P H 2
O56 O 0.6620(7) 0.2313(4) 0.1861(3) 0.061(3) Uani 0.65 1 d P I 1
O57 O 0.6670(11) 0.1601(10) 0.1035(8) 0.052(5) Uani 0.35 1 d P J 1
O58 O 0.6665(7) 0.1494(5) 0.0811(3) 0.050(3) Uani 0.65 1 d P K 2
O59 O 0.4138(3) 0.0715(3) -0.1955(2) 0.0596(16) Uani 1 1 d . . .
O60 O 0.9810(4) 0.1623(4) -0.1722(2) 0.0197(16) Uiso 0.50 1 d P . .
O61 O 0.9916(4) 0.2814(3) -0.1944(2) 0.0154(15) Uiso 0.50 1 d P . .
O62 O 0.9166(4) 0.2962(3) -0.2523(2) 0.0108(13) Uiso 0.50 1 d P . .
N1 N 0.8256(4) 0.1250(3) -0.1249(2) 0.0411(15) Uani 1 1 d . . .
C1 C 0.8774(3) -0.0207(3) -0.08694(19) 0.0228(12) Uani 1 1 d . A .
C2 C 0.9131(3) 0.0155(3) -0.0561(2) 0.0219(12) Uani 1 1 d . . .
H2 H 0.9586 0.0297 -0.0636 0.026 Uiso 1 1 calc R A .
C3 C 0.8840(3) 0.0316(2) -0.01430(19) 0.0205(11) Uani 1 1 d . A .
C4 C 0.8170(3) 0.0099(3) -0.00489(19) 0.0227(12) Uani 1 1 d . . .
C5 C 0.7815(3) -0.0286(2) -0.03513(19) 0.0194(11) Uani 1 1 d . A .
C6 C 0.8117(3) -0.0430(3) -0.0763(2) 0.0230(12) Uani 1 1 d . . .
H6 H 0.7874 -0.0682 -0.0972 0.028 Uiso 1 1 calc R A .
C7 C 0.9262(3) 0.0706(3) 0.01848(19) 0.0233(12) Uani 1 1 d . . .
H7A H 0.8957 0.0841 0.0437 0.028 Uiso 1 1 calc R A .
H7B H 0.9645 0.0458 0.0315 0.028 Uiso 1 1 calc R . .
C8 C 0.9564(3) 0.1259(3) -0.00517(18) 0.0192(11) Uani 1 1 d . A .
C9 C 1.0211(3) 0.1233(3) -0.02641(19) 0.0233(12) Uani 1 1 d . . .
H9 H 1.0495 0.0880 -0.0233 0.028 Uiso 1 1 calc R A .
C10 C 1.0445(3) 0.1730(3) -0.05249(19) 0.0228(12) Uani 1 1 d . A .
C11 C 1.0049(3) 0.2256(3) -0.05490(19) 0.0233(12) Uani 1 1 d . . .
H11 H 1.0215 0.2593 -0.0721 0.028 Uiso 1 1 calc R A .
C12 C 0.9410(3) 0.2300(3) -0.03255(19) 0.0215(12) Uani 1 1 d . A .
C13 C 0.9168(3) 0.1799(3) -0.00850(18) 0.0222(12) Uani 1 1 d . . .
C14 C 0.8989(3) 0.2884(3) -0.0356(2) 0.0242(12) Uani 1 1 d . . .
H14A H 0.9290 0.3209 -0.0483 0.029 Uiso 1 1 calc R A .
H14B H 0.8854 0.3010 -0.0046 0.029 Uiso 1 1 calc R . .
C15 C 0.8332(3) 0.2833(3) -0.0644(2) 0.0241(12) Uani 1 1 d . A .
C16 C 0.8372(3) 0.2805(3) -0.1106(2) 0.0236(12) Uani 1 1 d . . .
H16 H 0.8815 0.2782 -0.1250 0.028 Uiso 1 1 calc R A .
C17 C 0.7765(3) 0.2810(3) -0.1368(2) 0.0262(13) Uani 1 1 d . A .
C18 C 0.7115(3) 0.2863(3) -0.1164(2) 0.0276(13) Uani 1 1 d . . .
H18 H 0.6706 0.2878 -0.1347 0.033 Uiso 1 1 calc R A .
C19 C 0.7052(3) 0.2893(3) -0.0696(2) 0.0228(12) Uani 1 1 d . A .
C20 C 0.7667(3) 0.2849(2) -0.0438(2) 0.0229(12) Uani 1 1 d . . .
C21 C 0.6347(3) 0.3031(3) -0.0489(2) 0.0251(13) Uani 1 1 d . . .
H21A H 0.6402 0.3064 -0.0157 0.030 Uiso 1 1 calc R A .
H21B H 0.6186 0.3433 -0.0602 0.030 Uiso 1 1 calc R . .
C22 C 0.5789(3) 0.2562(3) -0.05889(19) 0.0234(12) Uani 1 1 d . A .
C23 C 0.5272(3) 0.2674(3) -0.09053(19) 0.0220(12) Uani 1 1 d . . .
H23 H 0.5278 0.3042 -0.1076 0.026 Uiso 1 1 calc R A .
C24 C 0.4743(3) 0.2246(3) -0.09741(19) 0.0213(12) Uani 1 1 d . A .
C25 C 0.4717(3) 0.1721(3) -0.07146(19) 0.0237(12) Uani 1 1 d . . .
H25 H 0.4345 0.1439 -0.0757 0.028 Uiso 1 1 calc R A .
C26 C 0.5226(3) 0.1599(3) -0.03928(19) 0.0221(12) Uani 1 1 d . A .
C27 C 0.5779(3) 0.2011(3) -0.03433(19) 0.0207(11) Uani 1 1 d . . .
C28 C 0.5174(3) 0.1016(3) -0.01081(19) 0.0247(12) Uani 1 1 d . . .
H28A H 0.5409 0.1085 0.0187 0.030 Uiso 1 1 calc R A .
H28B H 0.4676 0.0927 -0.0047 0.030 Uiso 1 1 calc R . .
C29 C 0.5502(3) 0.0472(3) -0.03378(19) 0.0231(12) Uani 1 1 d . A .
C30 C 0.5144(3) 0.0176(3) -0.0682(2) 0.0253(13) Uani 1 1 d . . .
H30 H 0.4695 0.0317 -0.0770 0.030 Uiso 1 1 calc R A .
C31 C 0.5437(3) -0.0327(3) -0.0899(2) 0.0246(12) Uani 1 1 d . A .
C32 C 0.6093(3) -0.0542(3) -0.07608(19) 0.0238(12) Uani 1 1 d . . .
H32 H 0.6295 -0.0882 -0.0911 0.029 Uiso 1 1 calc R A .
C33 C 0.6451(3) -0.0266(2) -0.0409(2) 0.0209(11) Uani 1 1 d . A .
C34 C 0.6162(3) 0.0251(3) -0.02097(19) 0.0226(12) Uani 1 1 d . . .
C35 C 0.7111(3) -0.0558(3) -0.0223(2) 0.0231(12) Uani 1 1 d . . .
H35A H 0.7113 -0.0992 -0.0319 0.028 Uiso 1 1 calc R A .
H35B H 0.7077 -0.0554 0.0111 0.028 Uiso 1 1 calc R . .
C36 C 0.8083(4) 0.1134(4) -0.1684(3) 0.0455(19) Uani 1 1 d . . .
H36 H 0.8433 0.1095 -0.1910 0.055 Uiso 1 1 calc R . .
C37 C 0.7387(5) 0.1074(4) -0.1792(2) 0.0439(18) Uani 1 1 d . . .
H37 H 0.7255 0.1006 -0.2098 0.053 Uiso 1 1 calc R . .
C38 C 0.6875(4) 0.1112(4) -0.1462(3) 0.0451(18) Uani 1 1 d . . .
C39 C 0.7093(5) 0.1219(4) -0.1025(3) 0.047(2) Uani 1 1 d . . .
H39 H 0.6754 0.1246 -0.0791 0.056 Uiso 1 1 calc R . .
C40 C 0.7775(5) 0.1287(3) -0.0920(3) 0.046(2) Uani 1 1 d . . .
H40 H 0.7913 0.1362 -0.0616 0.055 Uiso 1 1 calc R . .
C41 C 0.6121(5) 0.1071(5) -0.1580(4) 0.075(3) Uani 1 1 d . . .
H41A H 0.5843 0.1050 -0.1301 0.113 Uiso 1 1 calc R . .
H41B H 0.6038 0.0704 -0.1762 0.113 Uiso 1 1 calc R . .
H41C H 0.5984 0.1433 -0.1754 0.113 Uiso 1 1 calc R . .

loop_
_atom_site_aniso_label
_atom_site_aniso_U_11
_atom_site_aniso_U_22
_atom_site_aniso_U_33
_atom_site_aniso_U_23
_atom_site_aniso_U_13
_atom_site_aniso_U_12
Eu1 0.0332(2) 0.0255(2) 0.0389(2) -0.00599(13) -0.00664(14) 0.00218(14)
S1 0.0292(8) 0.0319(9) 0.0266(7) -0.0048(6) 0.0019(6) 0.0004(7)
S2 0.0240(8) 0.0248(8) 0.0325(7) -0.0037(6) 0.0041(6) -0.0032(6)
S3 0.0324(9) 0.0468(11) 0.0305(8) -0.0025(7) -0.0007(7) 0.0026(8)
S4 0.0299(8) 0.0267(8) 0.0324(8) 0.0057(6) -0.0060(7) -0.0009(7)
S5 0.0387(10) 0.0261(8) 0.0400(8) -0.0056(7) -0.0137(7) 0.0008(8)
Na1 0.039(2) 0.036(2) 0.039(2) 0.000 -0.0049(17) 0.000
O10 0.030(2) 0.023(2) 0.030(2) -0.0039(17) 0.0049(18) -0.0043(19)
O11 0.032(4) 0.041(5) 0.036(4) -0.006(4) 0.000(3) -0.003(4)
O12 0.016(7) 0.023(8) 0.032(8) -0.013(7) 0.005(6) -0.012(8)
O13 0.025(3) 0.033(4) 0.045(4) 0.007(3) 0.000(3) 0.004(3)
O14 0.017(7) 0.057(11) 0.030(7) -0.006(7) -0.003(6) 0.002(8)
O15 0.021(3) 0.027(4) 0.051(4) -0.006(3) 0.005(3) -0.002(3)
O16 0.039(10) 0.019(8) 0.064(11) -0.003(7) 0.027(9) -0.011(7)
O17 0.019(2) 0.027(2) 0.038(2) 0.0045(18) 0.0055(18) 0.0060(18)
O18 0.060(4) 0.062(4) 0.040(3) 0.016(3) -0.010(3) -0.014(3)
O19 0.038(3) 0.054(3) 0.040(3) -0.013(2) -0.009(2) 0.003(3)
O20 0.041(3) 0.090(5) 0.040(3) -0.012(3) 0.004(2) 0.017(3)
O21 0.025(2) 0.030(2) 0.032(2) 0.0012(18) 0.0065(18) 0.003(2)
O22 0.046(3) 0.120(6) 0.041(3) 0.034(3) -0.017(3) -0.037(4)
O23 0.062(4) 0.058(4) 0.080(4) -0.020(3) -0.029(3) 0.033(3)
O24 0.047(3) 0.035(3) 0.051(3) 0.008(2) -0.018(2) -0.009(2)
O25 0.028(2) 0.024(2) 0.037(2) 0.0007(18) -0.0057(19) 0.0027(19)
O26 0.038(6) 0.053(7) 0.032(5) -0.003(4) -0.006(4) -0.003(5)
O27 0.058(7) 0.028(6) 0.052(6) 0.000(5) -0.022(6) 0.007(5)
O28 0.019(5) 0.037(6) 0.056(6) -0.006(5) -0.009(4) -0.001(4)
O29 0.079(12) 0.021(6) 0.081(11) -0.003(7) -0.046(9) -0.008(8)
O30 0.053(9) 0.030(6) 0.075(10) -0.022(7) -0.027(7) 0.007(7)
O31 0.041(7) 0.125(13) 0.045(6) -0.034(7) 0.006(5) -0.011(8)
O32 0.036(3) 0.028(2) 0.041(3) -0.013(2) -0.007(2) -0.001(2)
O33 0.058(4) 0.063(4) 0.071(4) 0.005(3) -0.026(3) -0.004(3)
O34 0.043(3) 0.025(3) 0.066(3) 0.000(2) 0.014(3) 0.001(2)
O35 0.054(3) 0.029(3) 0.057(3) 0.001(2) 0.013(3) 0.002(3)
O36 0.043(3) 0.030(3) 0.038(2) 0.000(2) -0.002(2) -0.009(2)
O37 0.072(4) 0.048(3) 0.036(3) 0.006(2) 0.012(3) 0.020(3)
O38 0.049(7) 0.056(7) 0.052(6) 0.020(5) 0.000(5) -0.004(6)
O39 0.055(12) 0.040(9) 0.086(14) 0.018(9) -0.022(10) -0.005(9)
O40 0.044(7) 0.039(6) 0.041(6) -0.008(5) 0.003(5) 0.005(5)
O41 0.045(3) 0.027(3) 0.047(3) 0.001(2) -0.004(2) -0.004(2)
O42 0.070(10) 0.047(8) 0.049(7) 0.001(6) -0.021(6) -0.037(7)
O43 0.057(4) 0.049(4) 0.067(4) 0.011(3) 0.014(3) 0.027(3)
O44 0.040(6) 0.062(8) 0.056(7) -0.026(6) -0.007(5) 0.001(6)
O45 0.051(7) 0.056(7) 0.027(5) -0.005(5) -0.007(4) -0.013(5)
O46 0.051(3) 0.046(3) 0.055(3) -0.008(3) 0.000(3) -0.011(3)
O47 0.076(6) 0.039(5) 0.072(5) 0.000 0.000(5) 0.000
O51 0.058(4) 0.063(4) 0.048(3) 0.015(3) -0.018(3) -0.022(3)
O52 0.056(9) 0.027(7) 0.045(8) 0.000 -0.009(7) 0.000
O53 0.031(3) 0.033(3) 0.046(3) -0.003(2) 0.003(2) 0.001(2)
O54 0.034(6) 0.064(7) 0.035(5) 0.000(5) -0.002(4) -0.003(5)
O56 0.094(9) 0.029(5) 0.059(6) 0.002(4) -0.013(6) 0.012(5)
O57 0.046(11) 0.034(10) 0.076(15) 0.002(11) -0.023(12) -0.006(8)
O58 0.076(8) 0.032(5) 0.043(6) -0.003(5) -0.016(6) 0.012(5)
O59 0.056(4) 0.062(4) 0.061(4) 0.013(3) 0.011(3) 0.006(3)
N1 0.050(4) 0.028(3) 0.045(3) 0.002(3) -0.015(3) -0.004(3)
C1 0.021(3) 0.019(3) 0.029(3) -0.001(2) 0.001(2) 0.003(2)
C2 0.017(3) 0.014(3) 0.034(3) 0.002(2) -0.001(2) 0.000(2)
C3 0.022(3) 0.012(3) 0.028(3) 0.000(2) -0.004(2) -0.002(2)
C4 0.025(3) 0.020(3) 0.024(3) 0.001(2) -0.002(2) 0.007(3)
C5 0.022(3) 0.009(3) 0.027(3) 0.003(2) -0.005(2) 0.001(2)
C6 0.019(3) 0.015(3) 0.034(3) -0.003(2) -0.002(2) 0.001(2)
C7 0.024(3) 0.019(3) 0.027(3) -0.003(2) -0.002(2) -0.002(2)
C8 0.017(3) 0.018(3) 0.023(3) -0.001(2) -0.004(2) -0.003(2)
C9 0.020(3) 0.019(3) 0.031(3) -0.001(2) -0.007(2) 0.002(2)
C10 0.015(3) 0.023(3) 0.030(3) -0.003(2) -0.002(2) -0.006(2)
C11 0.022(3) 0.018(3) 0.030(3) 0.003(2) 0.000(2) -0.003(2)
C12 0.021(3) 0.015(3) 0.028(3) -0.002(2) -0.004(2) -0.001(2)
C13 0.021(3) 0.023(3) 0.023(3) -0.003(2) -0.001(2) -0.002(2)
C14 0.020(3) 0.017(3) 0.036(3) -0.002(2) 0.000(2) -0.005(2)
C15 0.027(3) 0.010(3) 0.035(3) 0.001(2) -0.001(3) 0.000(2)
C16 0.021(3) 0.018(3) 0.032(3) -0.001(2) 0.001(2) 0.001(2)
C17 0.029(3) 0.018(3) 0.032(3) 0.000(2) 0.002(3) 0.001(3)
C18 0.017(3) 0.021(3) 0.045(4) 0.003(3) -0.004(3) 0.001(2)
C19 0.017(3) 0.012(3) 0.039(3) -0.002(2) -0.001(2) 0.001(2)
C20 0.022(3) 0.010(3) 0.037(3) -0.003(2) 0.002(2) -0.004(2)
C21 0.015(3) 0.020(3) 0.040(3) -0.005(2) -0.001(2) -0.002(2)
C22 0.023(3) 0.020(3) 0.027(3) -0.003(2) 0.006(2) 0.003(2)
C23 0.014(3) 0.023(3) 0.029(3) 0.002(2) 0.005(2) 0.002(2)
C24 0.019(3) 0.018(3) 0.028(3) 0.003(2) 0.001(2) -0.001(2)
C25 0.027(3) 0.017(3) 0.028(3) 0.000(2) 0.002(2) 0.000(2)
C26 0.025(3) 0.015(3) 0.026(3) -0.002(2) 0.002(2) 0.007(2)
C27 0.015(3) 0.019(3) 0.029(3) -0.003(2) -0.002(2) 0.000(2)
C28 0.028(3) 0.019(3) 0.027(3) 0.003(2) 0.001(2) 0.004(3)
C29 0.030(3) 0.015(3) 0.024(3) 0.004(2) 0.005(2) -0.001(2)
C30 0.022(3) 0.021(3) 0.032(3) 0.005(2) -0.002(2) -0.003(3)
C31 0.027(3) 0.017(3) 0.030(3) 0.001(2) 0.001(2) -0.003(3)
C32 0.029(3) 0.013(3) 0.030(3) 0.002(2) 0.003(2) 0.004(2)
C33 0.016(3) 0.015(3) 0.032(3) 0.002(2) 0.004(2) -0.001(2)
C34 0.027(3) 0.016(3) 0.025(3) 0.001(2) 0.001(2) -0.003(2)
C35 0.021(3) 0.016(3) 0.032(3) 0.002(2) -0.002(2) -0.004(2)
C36 0.049(5) 0.042(4) 0.046(4) -0.010(3) -0.003(4) 0.002(4)
C37 0.053(5) 0.040(4) 0.038(4) -0.002(3) -0.002(3) 0.001(4)
C38 0.047(5) 0.035(4) 0.053(4) 0.000(3) 0.007(4) -0.002(4)
C39 0.061(6) 0.033(4) 0.045(4) 0.005(3) 0.012(4) 0.006(4)
C40 0.078(6) 0.025(4) 0.035(4) 0.003(3) -0.001(4) 0.003(4)
C41 0.058(6) 0.079(7) 0.089(7) 0.015(6) 0.009(6) -0.003(6)

loop_
_atom_type_symbol
_atom_type_description
_atom_type_scat_dispersion_real
_atom_type_scat_dispersion_imag
_atom_type_scat_source
C C 0.0033 0.0016 'International Tables Vol C Tables 4.2.6.8 and 6.1.1.4'
H H 0.0000 0.0000 'International Tables Vol C Tables 4.2.6.8 and 6.1.1.4'
N N 0.0061 0.0033 'International Tables Vol C Tables 4.2.6.8 and 6.1.1.4'
O O 0.0106 0.0060 'International Tables Vol C Tables 4.2.6.8 and 6.1.1.4'
S S 0.1246 0.1234 'International Tables Vol C Tables 4.2.6.8 and 6.1.1.4'
Eu Eu -0.1578 3.6682 'International Tables Vol C Tables 4.2.6.8 and 6.1.1.4'
Na Na 0.0362 0.0249 'International Tables Vol C Tables 4.2.6.8 and 6.1.1.4'

loop_
_geom_angle_atom_site_label_1
_geom_angle_atom_site_label_2
_geom_angle_atom_site_label_3
_geom_angle
_geom_angle_site_symmetry_1
_geom_angle_site_symmetry_3
_geom_angle_publ_flag
O44 Eu1 O42 48.8(5) . . ?
O44 Eu1 O36 135.8(3) . . ?
O42 Eu1 O36 139.7(3) . . ?
O44 Eu1 O38 73.2(4) . . ?
O42 Eu1 O38 76.3(4) . . ?
O36 Eu1 O38 141.8(3) . . ?
O44 Eu1 O43 63.9(3) . . ?
O42 Eu1 O43 90.0(4) . . ?
O36 Eu1 O43 72.2(2) . . ?
O38 Eu1 O43 132.2(3) . . ?
O44 Eu1 O37 86.2(3) . . ?
O42 Eu1 O37 134.5(4) . . ?
O36 Eu1 O37 74.76(18) . . ?
O38 Eu1 O37 85.6(3) . . ?
O43 Eu1 O37 72.10(19) . . ?
O44 Eu1 O34 134.2(4) . . ?
O42 Eu1 O34 136.4(4) . . ?
O36 Eu1 O34 74.17(18) . . ?
O38 Eu1 O34 68.1(3) . . ?
O43 Eu1 O34 132.7(2) . . ?
O37 Eu1 O34 67.56(17) . . ?
O44 Eu1 O35 133.7(3) . . ?
O42 Eu1 O35 86.2(4) . . ?
O36 Eu1 O35 84.00(18) . . ?
O38 Eu1 O35 87.4(3) . . ?
O43 Eu1 O35 137.78(19) . . ?
O37 Eu1 O35 134.75(18) . . ?
O34 Eu1 O35 68.38(16) . . ?
O44 Eu1 O45 30.1(4) . . ?
O42 Eu1 O45 72.4(4) . . ?
O36 Eu1 O45 133.4(3) . . ?
O38 Eu1 O45 55.6(4) . . ?
O43 Eu1 O45 76.6(3) . . ?
O37 Eu1 O45 63.0(3) . . ?
O34 Eu1 O45 104.9(3) . . ?
O35 Eu1 O45 140.3(3) . . ?
O44 Eu1 O39 78.0(5) . . ?
O42 Eu1 O39 65.2(5) . . ?
O36 Eu1 O39 144.9(5) . . ?
O38 Eu1 O39 18.9(4) . . ?
O43 Eu1 O39 141.9(5) . . ?
O37 Eu1 O39 104.2(5) . . ?
O34 Eu1 O39 73.3(4) . . ?
O35 Eu1 O39 72.1(5) . . ?
O45 Eu1 O39 68.7(6) . . ?
O44 Eu1 O40 68.2(4) . . ?
O42 Eu1 O40 20.2(4) . . ?
O36 Eu1 O40 133.2(3) . . ?
O38 Eu1 O40 74.5(4) . . ?
O43 Eu1 O40 106.2(3) . . ?
O37 Eu1 O40 151.0(3) . . ?
O34 Eu1 O40 121.1(3) . . ?
O35 Eu1 O40 66.1(3) . . ?
O45 Eu1 O40 88.2(4) . . ?
O39 Eu1 O40 58.6(5) . . ?
O44 Eu1 O41 99.5(4) . . ?
O42 Eu1 O41 70.5(3) . . ?
O36 Eu1 O41 69.46(16) . . ?
O38 Eu1 O41 140.1(3) . . ?
O43 Eu1 O41 69.90(18) . . ?
O37 Eu1 O41 133.83(17) . . ?
O34 Eu1 O41 125.91(17) . . ?
O35 Eu1 O41 69.22(16) . . ?
O45 Eu1 O41 129.2(3) . . ?
O39 Eu1 O41 121.9(5) . . ?
O40 Eu1 O41 66.7(3) . . ?
O6 S1 O1 133.5(15) . . ?
O6 S1 O8 93.7(13) . . ?
O1 S1 O8 91.0(13) . . ?
O6 S1 O2 127.6(13) . . ?
O1 S1 O2 20.3(12) . . ?
O8 S1 O2 111.3(8) . . ?
O6 S1 O5 21.8(12) . . ?
O1 S1 O5 124.4(12) . . ?
O8 S1 O5 115.0(7) . . ?
O2 S1 O5 111.8(8) . . ?
O6 S1 O3 113.8(16) . . ?
O1 S1 O3 36.5(17) . . ?
O8 S1 O3 126.2(12) . . ?
O2 S1 O3 17.2(12) . . ?
O5 S1 O3 95.8(12) . . ?
O6 S1 O4 39.1(17) . . ?
O1 S1 O4 110.4(17) . . ?
O8 S1 O4 130.1(14) . . ?
O2 S1 O4 95.4(14) . . ?
O5 S1 O4 17.7(13) . . ?
O3 S1 O4 78.8(17) . . ?
O6 S1 O7 69.8(16) . . ?
O1 S1 O7 115.7(16) . . ?
O8 S1 O7 26.6(9) . . ?
O2 S1 O7 135.4(11) . . ?
O5 S1 O7 91.6(11) . . ?
O3 S1 O7 146.8(14) . . ?
O4 S1 O7 108.6(16) . . ?
O6 S1 O9 115.9(16) . . ?
O1 S1 O9 69.7(15) . . ?
O8 S1 O9 23.8(9) . . ?
O2 S1 O9 89.8(12) . . ?
O5 S1 O9 135.9(11) . . ?
O3 S1 O9 106.1(15) . . ?
O4 S1 O9 147.1(15) . . ?
O7 S1 O9 50.3(13) . . ?
O6 S1 C1 111.1(11) . . ?
O1 S1 C1 111.5(11) . . ?
O8 S1 C1 107.3(4) . . ?
O2 S1 C1 104.4(5) . . ?
O5 S1 C1 106.3(4) . . ?
O3 S1 C1 104.4(11) . . ?
O4 S1 C1 105.5(12) . . ?
O7 S1 C1 104.5(9) . . ?
O9 S1 C1 104.5(9) . . ?
O14 S2 O11 138.0(7) . . ?
O14 S2 O15 68.0(8) . . ?
O11 S2 O15 113.5(5) . . ?
O14 S2 O12 120.4(10) . . ?
O11 S2 O12 31.1(6) . . ?
O15 S2 O12 139.0(7) . . ?
O14 S2 O13 43.1(7) . . ?
O11 S2 O13 110.1(5) . . ?
O15 S2 O13 109.8(4) . . ?
O12 S2 O13 82.1(8) . . ?
O14 S2 O16 110.8(11) . . ?
O11 S2 O16 74.3(8) . . ?
O15 S2 O16 44.3(7) . . ?
O12 S2 O16 105.1(10) . . ?
O13 S2 O16 146.2(7) . . ?
O14 S2 C10 110.6(6) . . ?
O11 S2 C10 108.2(4) . . ?
O15 S2 C10 108.5(3) . . ?
O12 S2 C10 105.0(6) . . ?
O13 S2 C10 106.4(3) . . ?
O16 S2 C10 103.4(6) . . ?
O18 S3 O19 111.7(3) . . ?
O18 S3 O20 110.9(4) . . ?
O19 S3 O20 113.6(3) . . ?
O18 S3 C17 106.8(3) . . ?
O19 S3 C17 106.3(3) . . ?
O20 S3 C17 107.0(3) . . ?
O22 S4 O23 112.6(5) . . ?
O22 S4 O24 112.3(4) . . ?
O23 S4 O24 111.3(4) . . ?
O22 S4 C24 107.1(3) . . ?
O23 S4 C24 106.6(3) . . ?
O24 S4 C24 106.5(3) . . ?
O27 S5 O26 61.3(7) . . ?
O27 S5 O29 119.5(8) . . ?
O26 S5 O29 142.4(8) . . ?
O27 S5 O30 141.6(7) . . ?
O26 S5 O30 117.4(8) . . ?
O29 S5 O30 35.7(7) . . ?
O27 S5 O28 47.6(6) . . ?
O26 S5 O28 107.7(6) . . ?
O29 S5 O28 76.6(8) . . ?
O30 S5 O28 110.3(8) . . ?
O27 S5 O31 111.3(8) . . ?
O26 S5 O31 51.2(7) . . ?
O29 S5 O31 106.6(10) . . ?
O30 S5 O31 71.7(9) . . ?
O28 S5 O31 149.5(6) . . ?
O27 S5 C31 107.7(5) . . ?
O26 S5 C31 108.1(5) . . ?
O29 S5 C31 106.8(6) . . ?
O30 S5 C31 108.5(6) . . ?
O28 S5 C31 104.0(4) . . ?
O31 S5 C31 103.9(5) . . ?
O47 Na1 O46 125.51(16) . . ?
O47 Na1 O46 125.51(16) . 4_654 ?
O46 Na1 O46 109.0(3) . 4_654 ?
O47 Na1 O22 92.9(2) . 4_654 ?
O46 Na1 O22 87.3(2) . 4_654 ?
O46 Na1 O22 89.3(2) 4_654 4_654 ?
O47 Na1 O22 92.9(2) . . ?
O46 Na1 O22 89.3(2) . . ?
O46 Na1 O22 87.3(2) 4_654 . ?
O22 Na1 O22 174.2(4) 4_654 . ?
S4 O22 Na1 154.4(5) . . ?
C40 N1 C36 122.2(7) . . ?
C40 N1 O33 117.0(6) . . ?
C36 N1 O33 120.8(7) . . ?
C6 C1 C2 120.0(5) . . ?
C6 C1 S1 119.9(5) . . ?
C2 C1 S1 120.1(5) . . ?
C1 C2 C3 121.8(5) . . ?
C4 C3 C2 117.1(5) . . ?
C4 C3 C7 123.5(5) . . ?
C2 C3 C7 119.4(5) . . ?
O10 C4 C3 122.7(5) . . ?
O10 C4 C5 115.7(5) . . ?
C3 C4 C5 121.5(5) . . ?
C6 C5 C4 119.6(5) . . ?
C6 C5 C35 120.0(5) . . ?
C4 C5 C35 120.4(5) . . ?
C5 C6 C1 119.9(5) . . ?
C8 C7 C3 111.0(5) . . ?
C9 C8 C13 119.0(5) . . ?
C9 C8 C7 121.1(5) . . ?
C13 C8 C7 119.8(5) . . ?
C8 C9 C10 120.0(5) . . ?
C11 C10 C9 119.9(5) . . ?
C11 C10 S2 120.7(5) . . ?
C9 C10 S2 119.4(5) . . ?
C10 C11 C12 121.0(5) . . ?
C13 C12 C11 118.8(5) . . ?
C13 C12 C14 121.3(5) . . ?
C11 C12 C14 119.9(5) . . ?
O17 C13 C12 123.4(5) . . ?
O17 C13 C8 115.4(5) . . ?
C12 C13 C8 121.2(5) . . ?
C12 C14 C15 114.3(5) . . ?
C16 C15 C20 118.8(6) . . ?
C16 C15 C14 120.9(6) . . ?
C20 C15 C14 120.2(5) . . ?
C15 C16 C17 120.4(6) . . ?
C18 C17 C16 120.5(6) . . ?
C18 C17 S3 119.8(5) . . ?
C16 C17 S3 119.6(5) . . ?
C17 C18 C19 120.9(6) . . ?
C18 C19 C20 117.7(5) . . ?
C18 C19 C21 119.2(5) . . ?
C20 C19 C21 122.9(6) . . ?
O21 C20 C19 123.1(5) . . ?
O21 C20 C15 115.3(5) . . ?
C19 C20 C15 121.6(6) . . ?
C22 C21 C19 114.6(5) . . ?
C23 C22 C27 119.3(5) . . ?
C23 C22 C21 121.2(5) . . ?
C27 C22 C21 119.5(5) . . ?
C22 C23 C24 120.0(5) . . ?
C25 C24 C23 120.2(5) . . ?
C25 C24 S4 120.6(5) . . ?
C23 C24 S4 119.1(4) . . ?
C24 C25 C26 120.9(6) . . ?
C25 C26 C27 118.8(5) . . ?
C25 C26 C28 119.3(5) . . ?
C27 C26 C28 121.9(5) . . ?
O25 C27 C26 123.3(5) . . ?
O25 C27 C22 116.0(5) . . ?
C26 C27 C22 120.6(5) . . ?
C29 C28 C26 112.7(5) . . ?
C30 C29 C34 118.7(5) . . ?
C30 C29 C28 119.6(6) . . ?
C34 C29 C28 121.7(5) . . ?
C29 C30 C31 120.5(6) . . ?
C30 C31 C32 119.5(6) . . ?
C30 C31 S5 119.4(5) . . ?
C32 C31 S5 121.1(5) . . ?
C33 C32 C31 121.1(5) . . ?
C32 C33 C34 118.4(5) . . ?
C32 C33 C35 120.0(5) . . ?
C34 C33 C35 121.3(5) . . ?
O32 C34 C33 122.8(5) . . ?
O32 C34 C29 115.6(5) . . ?
C33 C34 C29 121.6(5) . . ?
C33 C35 C5 118.9(5) . . ?
N1 C36 C37 118.3(8) . . ?
C36 C37 C38 121.2(7) . . ?
C39 C38 C37 117.0(8) . . ?
C39 C38 C41 121.6(8) . . ?
C37 C38 C41 121.3(8) . . ?
C40 C39 C38 121.8(8) . . ?
N1 C40 C39 119.4(7) . . ?

loop_
_geom_bond_atom_site_label_1
_geom_bond_atom_site_label_2
_geom_bond_distance
_geom_bond_site_symmetry_2
_geom_bond_publ_flag
Eu1 O44 2.363(10) . ?
Eu1 O42 2.374(11) . ?
Eu1 O36 2.421(5) . ?
Eu1 O38 2.446(11) . ?
Eu1 O43 2.459(5) . ?
Eu1 O37 2.462(6) . ?
Eu1 O34 2.488(5) . ?
Eu1 O35 2.489(5) . ?
Eu1 O45 2.512(9) . ?
Eu1 O39 2.512(17) . ?
Eu1 O40 2.561(12) . ?
Eu1 O41 2.586(5) . ?
S1 O6 1.35(3) . ?
S1 O1 1.37(2) . ?
S1 O8 1.437(9) . ?
S1 O2 1.468(13) . ?
S1 O5 1.472(11) . ?
S1 O3 1.50(3) . ?
S1 O4 1.51(3) . ?
S1 O7 1.53(2) . ?
S1 O9 1.54(2) . ?
S1 C1 1.771(6) . ?
S2 O14 1.389(15) . ?
S2 O11 1.433(8) . ?
S2 O15 1.439(7) . ?
S2 O12 1.473(15) . ?
S2 O13 1.520(7) . ?
S2 O16 1.540(16) . ?
S2 C10 1.754(6) . ?
S3 O18 1.443(6) . ?
S3 O19 1.454(5) . ?
S3 O20 1.456(6) . ?
S3 C17 1.766(6) . ?
S4 O22 1.433(5) . ?
S4 O23 1.436(6) . ?
S4 O24 1.460(5) . ?
S4 C24 1.768(6) . ?
S5 O27 1.398(10) . ?
S5 O26 1.408(10) . ?
S5 O29 1.413(15) . ?
S5 O30 1.424(15) . ?
S5 O28 1.533(10) . ?
S5 O31 1.544(11) . ?
S5 C31 1.751(6) . ?
Na1 O47 2.316(9) . ?
Na1 O46 2.355(6) . ?
Na1 O46 2.355(6) 4_654 ?
Na1 O22 2.409(6) 4_654 ?
Na1 O22 2.409(6) . ?
O10 C4 1.372(7) . ?
O17 C13 1.363(7) . ?
O21 C20 1.374(7) . ?
O25 C27 1.358(7) . ?
O32 C34 1.369(7) . ?
O33 N1 1.364(8) . ?
N1 C40 1.340(10) . ?
N1 C36 1.350(10) . ?
C1 C6 1.385(8) . ?
C1 C2 1.387(8) . ?
C2 C3 1.399(8) . ?
C3 C4 1.396(8) . ?
C3 C7 1.521(8) . ?
C4 C5 1.403(8) . ?
C5 C6 1.381(8) . ?
C5 C35 1.520(8) . ?
C7 C8 1.513(8) . ?
C8 C9 1.389(8) . ?
C8 C13 1.407(8) . ?
C9 C10 1.405(8) . ?
C10 C11 1.380(8) . ?
C11 C12 1.393(8) . ?
C12 C13 1.386(8) . ?
C12 C14 1.513(8) . ?
C14 C15 1.523(8) . ?
C15 C16 1.368(8) . ?
C15 C20 1.410(9) . ?
C16 C17 1.394(9) . ?
C17 C18 1.388(9) . ?
C18 C19 1.387(9) . ?
C19 C20 1.405(8) . ?
C19 C21 1.513(8) . ?
C21 C22 1.508(8) . ?
C22 C23 1.383(8) . ?
C22 C27 1.407(8) . ?
C23 C24 1.394(8) . ?
C24 C25 1.383(8) . ?
C25 C26 1.387(8) . ?
C26 C27 1.397(8) . ?
C26 C28 1.530(8) . ?
C28 C29 1.508(8) . ?
C29 C30 1.385(8) . ?
C29 C34 1.404(9) . ?
C30 C31 1.391(8) . ?
C31 C32 1.400(9) . ?
C32 C33 1.381(8) . ?
C33 C34 1.391(8) . ?
C33 C35 1.519(8) . ?
C36 C37 1.376(11) . ?
C37 C38 1.383(11) . ?
C38 C39 1.375(11) . ?
C38 C41 1.488(13) . ?
C39 C40 1.349(12) . ?
